data_7106976
loop_
_publ_author_name
'Mayte Munoz'
'Carmen Urbaneja'
'Manuel Temprado'
'Marta E. G. Mosquera'
'Tomas Cuenca'

_publ_section_title
;
 Lewis acid fragmentation of a lithium aryloxide cage: generation of new
 heterometallic aluminium-lithium species
;
_journal_issue 42
_journal_name_full Chem.Commun.
_journal_page_first 11757
_journal_page_last 11759
_journal_paper_doi 10.1039/c1cc14577k
_journal_volume 47
_journal_year 2011
_chemical_formula_sum 'C48 H54 Li6 O18'
_chemical_formula_weight 960.55
_chemical_name_systematic
;
?
;
_space_group_IT_number 14
_symmetry_cell_setting monoclinic
_symmetry_space_group_name_Hall '-P 2yab'
_symmetry_space_group_name_H-M 'P 1 21/a 1'
_atom_sites_solution_hydrogens geom
_atom_sites_solution_primary direct
_atom_sites_solution_secondary difmap
_audit_creation_method SHELXL-97
_cell_angle_alpha 90.00
_cell_angle_beta 111.669(13)
_cell_angle_gamma 90.00
_cell_formula_units_Z 2
_cell_length_a 12.0342(9)
_cell_length_b 16.482(3)
_cell_length_c 12.6028(16)
_cell_measurement_reflns_used 31
_cell_measurement_temperature 200(2)
_cell_measurement_theta_max 20.09
_cell_measurement_theta_min 3.78
_cell_volume 2323.1(6)
_computing_cell_refinement 'Dirax/lsq (Duisenberg & Schreurs, 1989-2000)'
_computing_data_collection 'Collect (Bruker AXS BV, 1997-2004)'
_computing_data_reduction 'EvalCCD (Duisenberg & Schreurs 1990-2000)'
_computing_molecular_graphics 'Ortep-3 for Windows (Farrugia, 1997)'
_computing_publication_material 'WinGX publication routines (Farrugia, 1999)'
_computing_structure_refinement 'SHELXL-97 (Sheldrick, 1997)'
_computing_structure_solution 'SHELXS-86 (Sheldrick, 1986)'
_diffrn_ambient_temperature 200(2)
_diffrn_measured_fraction_theta_full 0.997
_diffrn_measured_fraction_theta_max 0.997
_diffrn_radiation_monochromator graphite
_diffrn_radiation_source 'fine-focus sealed tube'
_diffrn_radiation_type MoK\a
_diffrn_radiation_wavelength 0.71073
_diffrn_reflns_av_R_equivalents 0.0758
_diffrn_reflns_av_sigmaI/netI 0.0578
_diffrn_reflns_limit_h_max 15
_diffrn_reflns_limit_h_min -14
_diffrn_reflns_limit_k_max 21
_diffrn_reflns_limit_k_min -21
_diffrn_reflns_limit_l_max 16
_diffrn_reflns_limit_l_min -16
_diffrn_reflns_number 52973
_diffrn_reflns_theta_full 27.53
_diffrn_reflns_theta_max 27.53
_diffrn_reflns_theta_min 3.07
_exptl_absorpt_coefficient_mu 0.102
_exptl_absorpt_correction_T_max 1.408
_exptl_absorpt_correction_T_min 0.864
_exptl_absorpt_correction_type multi-scan
_exptl_absorpt_process_details
;
R.H. Blessing, Acta Cryst. (1995), A51, 33-38
;
_exptl_crystal_colour white
_exptl_crystal_density_diffrn 1.373
_exptl_crystal_density_method 'not measured'
_exptl_crystal_description prism
_exptl_crystal_F_000 1008
_exptl_crystal_size_max 0.42
_exptl_crystal_size_mid 0.33
_exptl_crystal_size_min 0.19
_refine_diff_density_max 0.302
_refine_diff_density_min -0.238
_refine_diff_density_rms 0.050
_refine_ls_extinction_method none
_refine_ls_goodness_of_fit_ref 1.026
_refine_ls_hydrogen_treatment constr
_refine_ls_matrix_type full
_refine_ls_number_parameters 325
_refine_ls_number_reflns 5337
_refine_ls_number_restraints 0
_refine_ls_restrained_S_all 1.026
_refine_ls_R_factor_all 0.1007
_refine_ls_R_factor_gt 0.0555
_refine_ls_shift/su_max 0.000
_refine_ls_shift/su_mean 0.000
_refine_ls_structure_factor_coef Fsqd
_refine_ls_weighting_details 'calc w=1/[\s^2^(Fo^2^)+(0.0565P)^2^+1.4455P] where P=(Fo^2^+2Fc^2^)/3'
_refine_ls_weighting_scheme calc
_refine_ls_wR_factor_gt 0.1258
_refine_ls_wR_factor_ref 0.1457
_reflns_number_gt 3475
_reflns_number_total 5337
_reflns_threshold_expression >2sigma(I)
_cod_data_source_file c1cc14577k.txt
_cod_data_source_block 1
_cod_original_cell_volume 2323.1(5)
_cod_original_sg_symbol_H-M P21/a
_cod_database_code 7106976

loop_
_symmetry_equiv_pos_as_xyz
'x, y, z'
'-x+1/2, y+1/2, -z'
'-x, -y, -z'
'x-1/2, -y-1/2, z'

loop_
_atom_site_label
_atom_site_type_symbol
_atom_site_fract_x
_atom_site_fract_y
_atom_site_fract_z
_atom_site_U_iso_or_equiv
_atom_site_adp_type
_atom_site_occupancy
_atom_site_symmetry_multiplicity
_atom_site_calc_flag
_atom_site_refinement_flags
Li1 Li 0.5698(3) 0.1103(2) 0.5672(3) 0.0320(8) Uani 1 1 d .
Li2 Li 0.4042(3) 0.0357(2) 0.3310(3) 0.0320(8) Uani 1 1 d .
Li3 Li 0.3473(3) -0.0313(2) 0.5693(3) 0.0324(8) Uani 1 1 d .
O1 O 0.46789(12) 0.05392(9) 0.63030(12) 0.0277(3) Uani 1 1 d .
O2 O 0.52435(13) 0.11750(9) 0.40553(12) 0.0285(3) Uani 1 1 d .
O3 O 0.31095(12) -0.02206(9) 0.40486(12) 0.0274(3) Uani 1 1 d .
O4 O 0.59116(14) 0.18907(10) 0.69922(13) 0.0364(4) Uani 1 1 d .
O6 O 0.70141(16) 0.22594(11) 0.48444(16) 0.0492(5) Uani 1 1 d .
O7 O 0.33532(14) 0.14282(10) 0.21783(13) 0.0369(4) Uani 1 1 d .
O5 O 0.34123(15) -0.01414(11) 0.73846(13) 0.0390(4) Uani 1 1 d .
O8 O 0.26501(13) -0.02949(10) 0.18387(12) 0.0332(4) Uani 1 1 d .
O9 O 0.14977(14) -0.05476(12) 0.49503(13) 0.0416(4) Uani 1 1 d .
C1 C 0.46496(17) 0.08995(13) 0.72319(16) 0.0250(4) Uani 1 1 d .
C2 C 0.52816(19) 0.16152(13) 0.76493(18) 0.0285(5) Uani 1 1 d .
C3 C 0.5251(2) 0.19935(15) 0.8615(2) 0.0374(5) Uani 1 1 d .
H3 H 0.5667 0.2475 0.8869 0.045 Uiso 1 1 calc R
C4 C 0.4599(2) 0.16526(16) 0.9205(2) 0.0401(6) Uani 1 1 d .
H4 H 0.4579 0.1905 0.9858 0.048 Uiso 1 1 calc R
C5 C 0.3974(2) 0.09351(16) 0.88244(19) 0.0364(5) Uani 1 1 d .
H5 H 0.3540 0.0703 0.9222 0.044 Uiso 1 1 calc R
C6 C 0.40033(18) 0.05698(14) 0.78523(18) 0.0296(5) Uani 1 1 d .
C7 C 0.6914(2) 0.24025(16) 0.7536(2) 0.0449(6) Uani 1 1 d .
H7A H 0.7279 0.2545 0.7000 0.067 Uiso 1 1 calc R
H7B H 0.7485 0.2121 0.8171 0.067 Uiso 1 1 calc R
H7C H 0.6656 0.2886 0.7802 0.067 Uiso 1 1 calc R
C8 C 0.3237(3) -0.07152(19) 0.8132(2) 0.0612(8) Uani 1 1 d .
H8A H 0.2815 -0.1175 0.7703 0.092 Uiso 1 1 calc R
H8B H 0.2779 -0.0475 0.8533 0.092 Uiso 1 1 calc R
H8C H 0.3998 -0.0888 0.8671 0.092 Uiso 1 1 calc R
C11 C 0.20079(17) -0.04080(12) 0.33571(17) 0.0233(4) Uani 1 1 d .
C12 C 0.16994(18) -0.04497(12) 0.21714(17) 0.0248(4) Uani 1 1 d .
C13 C 0.0548(2) -0.06313(14) 0.14351(18) 0.0316(5) Uani 1 1 d .
H13 H 0.0362 -0.0658 0.0651 0.038 Uiso 1 1 calc R
C14 C -0.0320(2) -0.07721(15) 0.1889(2) 0.0367(5) Uani 1 1 d .
H14 H -0.1100 -0.0882 0.1401 0.044 Uiso 1 1 calc R
C15 C -0.0050(2) -0.07527(15) 0.3050(2) 0.0366(6) Uani 1 1 d .
H15 H -0.0640 -0.0853 0.3345 0.044 Uiso 1 1 calc R
C16 C 0.11125(19) -0.05822(14) 0.37744(18) 0.0292(5) Uani 1 1 d .
C17 C 0.0746(3) -0.0947(2) 0.5456(2) 0.0560(8) Uani 1 1 d .
H17A H 0.1088 -0.0886 0.6271 0.084 Uiso 1 1 calc R
H17B H 0.0686 -0.1513 0.5264 0.084 Uiso 1 1 calc R
H17C H -0.0036 -0.0707 0.5169 0.084 Uiso 1 1 calc R
C18 C 0.2496(2) -0.04572(18) 0.0686(2) 0.0449(6) Uani 1 1 d .
H18A H 0.3220 -0.0329 0.0568 0.067 Uiso 1 1 calc R
H18B H 0.1854 -0.0131 0.0187 0.067 Uiso 1 1 calc R
H18C H 0.2310 -0.1021 0.0522 0.067 Uiso 1 1 calc R
C21 C 0.51714(19) 0.18730(13) 0.34969(18) 0.0268(5) Uani 1 1 d .
C22 C 0.6065(2) 0.24633(15) 0.3869(2) 0.0341(5) Uani 1 1 d .
C23 C 0.5974(2) 0.31912(15) 0.3284(2) 0.0450(7) Uani 1 1 d .
H23 H 0.6577 0.3578 0.3544 0.054 Uiso 1 1 calc R
C24 C 0.4978(3) 0.33336(16) 0.2311(3) 0.0474(7) Uani 1 1 d .
H24 H 0.4912 0.3821 0.1921 0.057 Uiso 1 1 calc R
C25 C 0.4084(2) 0.27660(15) 0.1912(2) 0.0405(6) Uani 1 1 d .
H25 H 0.3419 0.2865 0.1254 0.049 Uiso 1 1 calc R
C26 C 0.4189(2) 0.20410(13) 0.25063(19) 0.0299(5) Uani 1 1 d .
C27 C 0.2288(2) 0.15854(18) 0.1224(2) 0.0466(7) Uani 1 1 d .
H27A H 0.1774 0.1120 0.1077 0.070 Uiso 1 1 calc R
H27B H 0.2484 0.1697 0.0566 0.070 Uiso 1 1 calc R
H27C H 0.1886 0.2046 0.1384 0.070 Uiso 1 1 calc R
C28 C 0.7996(3) 0.2808(2) 0.5205(3) 0.0703(10) Uani 1 1 d .
H28A H 0.8599 0.2609 0.5893 0.105 Uiso 1 1 calc R
H28B H 0.7727 0.3331 0.5347 0.105 Uiso 1 1 calc R
H28C H 0.8323 0.2855 0.4619 0.105 Uiso 1 1 calc R

loop_
_atom_site_aniso_label
_atom_site_aniso_U_11
_atom_site_aniso_U_22
_atom_site_aniso_U_33
_atom_site_aniso_U_23
_atom_site_aniso_U_13
_atom_site_aniso_U_12
Li1 0.0319(19) 0.042(2) 0.0232(18) 0.0008(16) 0.0111(15) -0.0018(16)
Li2 0.0296(18) 0.036(2) 0.0299(19) -0.0026(16) 0.0110(16) -0.0069(16)
Li3 0.0282(18) 0.043(2) 0.0231(18) -0.0020(16) 0.0061(15) -0.0045(16)
O1 0.0274(7) 0.0350(8) 0.0215(7) -0.0038(6) 0.0099(6) -0.0030(6)
O2 0.0305(8) 0.0298(8) 0.0227(7) 0.0028(6) 0.0067(6) -0.0047(6)
O3 0.0215(7) 0.0375(9) 0.0206(7) -0.0018(6) 0.0047(6) -0.0053(6)
O4 0.0426(9) 0.0349(9) 0.0347(9) -0.0046(7) 0.0176(8) -0.0116(7)
O6 0.0426(10) 0.0520(12) 0.0458(11) -0.0073(9) 0.0078(9) -0.0201(8)
O7 0.0334(8) 0.0380(9) 0.0318(9) 0.0035(7) 0.0033(7) -0.0014(7)
O5 0.0419(9) 0.0487(10) 0.0283(8) -0.0011(7) 0.0152(7) -0.0173(8)
O8 0.0315(8) 0.0469(10) 0.0218(8) 0.0031(7) 0.0104(6) 0.0000(7)
O9 0.0321(9) 0.0711(12) 0.0239(8) 0.0024(8) 0.0128(7) -0.0060(8)
C1 0.0233(10) 0.0344(12) 0.0163(10) 0.0017(8) 0.0061(8) 0.0053(9)
C2 0.0310(11) 0.0287(12) 0.0255(11) 0.0023(9) 0.0101(9) 0.0033(9)
C3 0.0439(13) 0.0334(13) 0.0330(13) -0.0062(10) 0.0122(11) 0.0020(11)
C4 0.0477(14) 0.0467(15) 0.0279(12) -0.0044(11) 0.0161(11) 0.0103(12)
C5 0.0342(12) 0.0518(15) 0.0275(12) 0.0018(11) 0.0165(10) 0.0042(11)
C6 0.0241(10) 0.0368(13) 0.0253(11) 0.0000(9) 0.0062(9) 0.0000(9)
C7 0.0448(14) 0.0390(14) 0.0516(16) -0.0065(12) 0.0185(13) -0.0117(12)
C8 0.090(2) 0.0520(18) 0.0395(16) 0.0060(13) 0.0215(16) -0.0158(17)
C11 0.0215(10) 0.0228(10) 0.0228(10) 0.0014(8) 0.0049(8) -0.0001(8)
C12 0.0265(10) 0.0225(10) 0.0234(10) 0.0020(8) 0.0070(8) 0.0015(8)
C13 0.0341(12) 0.0317(12) 0.0219(11) 0.0010(9) 0.0019(9) 0.0021(10)
C14 0.0267(11) 0.0378(13) 0.0359(13) 0.0007(11) 0.0003(10) -0.0067(10)
C15 0.0272(11) 0.0440(14) 0.0375(13) 0.0039(11) 0.0108(10) -0.0060(10)
C16 0.0275(11) 0.0363(12) 0.0224(11) 0.0018(9) 0.0075(9) -0.0029(9)
C17 0.0512(16) 0.083(2) 0.0417(15) 0.0158(15) 0.0267(13) -0.0028(15)
C18 0.0465(14) 0.0666(18) 0.0242(12) 0.0066(12) 0.0161(11) 0.0121(13)
C21 0.0338(11) 0.0264(11) 0.0257(11) -0.0023(9) 0.0174(9) -0.0019(9)
C22 0.0368(12) 0.0359(13) 0.0348(13) -0.0072(10) 0.0193(11) -0.0061(10)
C23 0.0561(16) 0.0291(13) 0.0636(18) -0.0052(12) 0.0381(15) -0.0107(12)
C24 0.0625(17) 0.0304(14) 0.0642(19) 0.0122(12) 0.0409(16) 0.0057(12)
C25 0.0498(15) 0.0379(14) 0.0394(14) 0.0105(11) 0.0230(12) 0.0120(12)
C26 0.0358(12) 0.0278(11) 0.0315(12) -0.0010(9) 0.0188(10) 0.0007(9)
C27 0.0349(13) 0.0562(17) 0.0386(14) 0.0038(12) 0.0018(11) 0.0070(12)
C28 0.0533(18) 0.083(2) 0.069(2) -0.0222(18) 0.0157(16) -0.0388(17)

loop_
_atom_type_symbol
_atom_type_description
_atom_type_scat_dispersion_real
_atom_type_scat_dispersion_imag
_atom_type_scat_source
C C 0.0033 0.0016 'International Tables Vol C Tables 4.2.6.8 and 6.1.1.4'
H H 0.0000 0.0000 'International Tables Vol C Tables 4.2.6.8 and 6.1.1.4'
Li Li -0.0003 0.0001 'International Tables Vol C Tables 4.2.6.8 and 6.1.1.4'
O O 0.0106 0.0060 'International Tables Vol C Tables 4.2.6.8 and 6.1.1.4'

loop_
_geom_angle_atom_site_label_1
_geom_angle_atom_site_label_2
_geom_angle_atom_site_label_3
_geom_angle
_geom_angle_site_symmetry_1
_geom_angle_site_symmetry_3
O2 Li1 O1 119.7(2) . .
O2 Li1 O3 97.96(18) . 3_656
O1 Li1 O3 95.84(18) . 3_656
O2 Li1 O4 136.7(2) . .
O1 Li1 O4 83.05(15) . .
O3 Li1 O4 117.07(19) 3_656 .
O2 Li1 Li3 50.27(13) . 3_656
O1 Li1 Li3 118.9(2) . 3_656
O3 Li1 Li3 47.77(12) 3_656 3_656
O4 Li1 Li3 151.7(2) . 3_656
O2 Li1 Li2 120.1(2) . 3_656
O1 Li1 Li2 49.60(13) . 3_656
O3 Li1 Li2 46.33(12) 3_656 3_656
O4 Li1 Li2 102.81(17) . 3_656
Li3 Li1 Li2 82.14(16) 3_656 3_656
O2 Li1 C1 138.82(18) . .
O1 Li1 C1 26.81(8) . .
O3 Li1 C1 106.23(16) 3_656 .
O4 Li1 C1 56.25(11) . .
Li3 Li1 C1 143.16(19) 3_656 .
Li2 Li1 C1 63.14(12) 3_656 .
O2 Li1 Li2 35.41(11) . .
O1 Li1 Li2 85.69(15) . .
O3 Li1 Li2 92.58(16) 3_656 .
O4 Li1 Li2 149.13(18) . .
Li3 Li1 Li2 56.63(13) 3_656 .
Li2 Li1 Li2 91.31(15) 3_656 .
C1 Li1 Li2 109.49(14) . .
O2 Li2 O3 124.3(2) . .
O2 Li2 O1 91.47(16) . 3_656
O3 Li2 O1 92.77(17) . 3_656
O2 Li2 O7 78.15(15) . .
O3 Li2 O7 123.26(19) . .
O1 Li2 O7 142.1(2) 3_656 .
O2 Li2 O8 156.8(2) . .
O3 Li2 O8 77.09(13) . .
O1 Li2 O8 96.67(16) 3_656 .
O7 Li2 O8 82.16(14) . .
O2 Li2 Li1 117.05(19) . 3_656
O3 Li2 Li1 47.30(12) . 3_656
O1 Li2 Li1 45.56(12) 3_656 3_656
O7 Li2 Li1 164.60(19) . 3_656
O8 Li2 Li1 83.47(15) . 3_656
O2 Li2 C11 143.98(19) . .
O3 Li2 C11 25.83(8) . .
O1 Li2 C11 104.92(16) 3_656 .
O7 Li2 C11 104.54(15) . .
O8 Li2 C11 53.74(9) . .
Li1 Li2 C11 62.05(12) 3_656 .
O2 Li2 Li3 46.97(12) . 3_656
O3 Li2 Li3 118.89(19) . 3_656
O1 Li2 Li3 44.73(12) 3_656 3_656
O7 Li2 Li3 113.18(17) . 3_656
O8 Li2 Li3 134.86(19) . 3_656
Li1 Li2 Li3 81.08(15) 3_656 3_656
C11 Li2 Li3 141.97(18) . 3_656
O2 Li2 Li1 34.62(10) . .
O3 Li2 Li1 90.82(15) . .
O1 Li2 Li1 84.25(14) 3_656 .
O7 Li2 Li1 104.54(16) . .
O8 Li2 Li1 167.89(18) . .
Li1 Li2 Li1 88.69(15) 3_656 .
C11 Li2 Li1 114.31(14) . .
Li3 Li2 Li1 52.10(12) 3_656 .
O2 Li2 Li3 98.65(15) . .
O3 Li2 Li3 26.65(9) . .
O1 Li2 Li3 86.34(14) 3_656 .
O7 Li2 Li3 130.94(17) . .
O8 Li2 Li3 103.51(14) . .
Li1 Li2 Li3 48.18(12) 3_656 .
C11 Li2 Li3 51.96(10) . .
Li3 Li2 Li3 97.02(14) 3_656 .
Li1 Li2 Li3 64.45(11) . .
O3 Li3 O1 101.74(18) . .
O3 Li3 O2 94.57(17) . 3_656
O1 Li3 O2 91.73(16) . 3_656
O3 Li3 O5 161.8(2) . .
O1 Li3 O5 79.09(14) . .
O2 Li3 O5 103.63(17) 3_656 .
O3 Li3 O9 77.51(13) . .
O1 Li3 O9 143.5(2) . .
O2 Li3 O9 124.8(2) 3_656 .
O5 Li3 O9 90.97(15) . .
O3 Li3 Li1 48.50(12) . 3_656
O1 Li3 Li1 101.96(17) . 3_656
O2 Li3 Li1 46.14(12) 3_656 3_656
O5 Li3 Li1 149.6(2) . 3_656
O9 Li3 Li1 103.95(16) . 3_656
O3 Li3 C1 122.65(18) . .
O1 Li3 C1 25.75(8) . .
O2 Li3 C1 103.38(15) 3_656 .
O5 Li3 C1 54.31(10) . .
O9 Li3 C1 127.07(17) . .
Li1 Li3 C1 126.44(16) 3_656 .
O3 Li3 Li2 105.25(17) . 3_656
O1 Li3 Li2 47.61(12) . 3_656
O2 Li3 Li2 44.34(11) 3_656 3_656
O5 Li3 Li2 88.87(15) . 3_656
O9 Li3 Li2 168.5(2) . 3_656
Li1 Li3 Li2 71.28(15) 3_656 3_656
C1 Li3 Li2 61.22(12) . 3_656
O3 Li3 Li2 26.53(9) . .
O1 Li3 Li2 76.09(13) . .
O2 Li3 Li2 88.66(14) 3_656 .
O5 Li3 Li2 152.58(18) . .
O9 Li3 Li2 102.11(14) . .
Li1 Li3 Li2 49.68(12) 3_656 .
C1 Li3 Li2 99.30(13) . .
Li2 Li3 Li2 82.98(14) 3_656 .
C1 O1 Li1 112.12(17) . .
C1 O1 Li3 114.24(17) . .
Li1 O1 Li3 132.41(17) . .
C1 O1 Li2 111.96(16) . 3_656
Li1 O1 Li2 84.84(16) . 3_656
Li3 O1 Li2 87.66(16) . 3_656
C21 O2 Li1 123.61(18) . .
C21 O2 Li2 116.78(17) . .
Li1 O2 Li2 109.97(17) . .
C21 O2 Li3 125.59(17) . 3_656
Li1 O2 Li3 83.59(16) . 3_656
Li2 O2 Li3 88.69(17) . 3_656
C11 O3 Li2 114.32(16) . .
C11 O3 Li3 117.12(16) . .
Li2 O3 Li3 126.82(17) . .
C11 O3 Li1 115.36(17) . 3_656
Li2 O3 Li1 86.36(16) . 3_656
Li3 O3 Li1 83.73(16) . 3_656
C2 O4 C7 117.32(18) . .
C2 O4 Li1 110.14(16) . .
C7 O4 Li1 126.56(18) . .
C22 O6 C28 116.6(2) . .
C26 O7 C27 116.81(19) . .
C26 O7 Li2 109.35(16) . .
C27 O7 Li2 133.84(18) . .
C6 O5 C8 117.71(19) . .
C6 O5 Li3 109.19(16) . .
C8 O5 Li3 129.5(2) . .
C12 O8 C18 117.80(18) . .
C12 O8 Li2 106.58(15) . .
C18 O8 Li2 134.91(18) . .
C16 O9 C17 115.99(19) . .
C16 O9 Li3 109.79(15) . .
C17 O9 Li3 129.41(18) . .
O1 C1 C2 121.53(19) . .
O1 C1 C6 121.4(2) . .
C2 C1 C6 117.05(19) . .
O1 C1 Li1 41.06(12) . .
C2 C1 Li1 80.48(15) . .
C6 C1 Li1 162.34(18) . .
O1 C1 Li3 40.01(12) . .
C2 C1 Li3 159.35(17) . .
C6 C1 Li3 82.30(15) . .
Li1 C1 Li3 80.62(12) . .
C3 C2 O4 125.2(2) . .
C3 C2 C1 121.7(2) . .
O4 C2 C1 113.11(18) . .
C2 C3 C4 119.7(2) . .
C3 C4 C5 120.2(2) . .
C6 C5 C4 119.4(2) . .
C5 C6 O5 124.8(2) . .
C5 C6 C1 121.9(2) . .
O5 C6 C1 113.24(18) . .
O3 C11 C16 121.67(18) . .
O3 C11 C12 121.25(18) . .
C16 C11 C12 117.07(18) . .
O3 C11 Li2 39.85(12) . .
C16 C11 Li2 156.07(17) . .
C12 C11 Li2 83.57(14) . .
O8 C12 C13 124.94(19) . .
O8 C12 C11 113.07(17) . .
C13 C12 C11 122.0(2) . .
C14 C13 C12 118.7(2) . .
C15 C14 C13 121.2(2) . .
C14 C15 C16 119.3(2) . .
O9 C16 C15 124.9(2) . .
O9 C16 C11 113.39(18) . .
C15 C16 C11 121.7(2) . .
O2 C21 C26 120.79(19) . .
O2 C21 C22 122.1(2) . .
C26 C21 C22 117.1(2) . .
O6 C22 C23 124.1(2) . .
O6 C22 C21 114.3(2) . .
C23 C22 C21 121.5(2) . .
C24 C23 C22 119.3(2) . .
C25 C24 C23 121.0(2) . .
C24 C25 C26 119.0(2) . .
O7 C26 C25 123.9(2) . .
O7 C26 C21 114.02(19) . .
C25 C26 C21 122.1(2) . .

loop_
_geom_bond_atom_site_label_1
_geom_bond_atom_site_label_2
_geom_bond_distance
_geom_bond_site_symmetry_2
Li1 O2 1.908(4) .
Li1 O1 1.929(4) .
Li1 O3 1.982(4) 3_656
Li1 O4 2.050(4) .
Li1 Li3 2.630(5) 3_656
Li1 Li2 2.691(5) 3_656
Li1 C1 2.720(4) .
Li1 Li2 3.157(5) .
Li2 O2 1.946(4) .
Li2 O3 1.951(4) .
Li2 O1 2.058(4) 3_656
Li2 O7 2.228(4) .
Li2 O8 2.260(4) .
Li2 Li1 2.691(5) 3_656
Li2 C11 2.774(4) .
Li2 Li3 2.783(5) 3_656
Li2 Li3 3.496(5) .
Li3 O3 1.959(4) .
Li3 O1 1.961(4) .
Li3 O2 2.035(4) 3_656
Li3 O5 2.179(4) .
Li3 O9 2.244(4) .
Li3 Li1 2.630(5) 3_656
Li3 C1 2.780(4) .
Li3 Li2 2.783(5) 3_656
O1 C1 1.325(2) .
O1 Li2 2.058(4) 3_656
O2 C21 1.335(3) .
O2 Li3 2.035(4) 3_656
O3 C11 1.326(2) .
O3 Li1 1.982(4) 3_656
O4 C2 1.389(3) .
O4 C7 1.424(3) .
O6 C22 1.376(3) .
O6 C28 1.423(3) .
O7 C26 1.377(3) .
O7 C27 1.421(3) .
O5 C6 1.385(3) .
O5 C8 1.405(3) .
O8 C12 1.380(3) .
O8 C18 1.421(3) .
O9 C16 1.381(3) .
O9 C17 1.443(3) .
C1 C2 1.397(3) .
C1 C6 1.400(3) .
C2 C3 1.380(3) .
C3 C4 1.383(3) .
C4 C5 1.389(4) .
C5 C6 1.377(3) .
C11 C16 1.392(3) .
C11 C12 1.402(3) .
C12 C13 1.386(3) .
C13 C14 1.383(3) .
C14 C15 1.377(3) .
C15 C16 1.388(3) .
C21 C26 1.394(3) .
C21 C22 1.397(3) .
C22 C23 1.391(4) .
C23 C24 1.382(4) .
C24 C25 1.373(4) .
C25 C26 1.391(3) .
